data_7700332
loop_
_publ_author_name
'Kataoka, Yusuke'
'Imasaki, Nanako'
'Arakawa, Kazuki'
'Yano, Natsumi'
'Sakiyama, Hiroshi'
'Sugimori, Tamotsu'
'Mitsumi, Minoru'
'Handa, Makoto'

_publ_section_title
;
 Paddlewheel-type diruthenium(iii,iii) tetrakis(2-aminopyridinate)
 complexes with NIR absorption features: combined experimental and
 theoretical study.
;
_journal_issue 33
_journal_name_full 'Dalton transactions (Cambridge, England : 2003)'
_journal_page_first 12421
_journal_page_last 12429
_journal_paper_doi 10.1039/c9dt02271f
_journal_volume 48
_journal_year 2019
_chemical_formula_sum 'C24 H32 Cl2 N8 O2 Ru2 S2'
_chemical_formula_weight 801.73
_space_group_crystal_system monoclinic
_space_group_IT_number 14
_space_group_name_Hall '-P 2yn'
_space_group_name_H-M_alt 'P 1 21/n 1'
_symmetry_space_group_name_Hall '-P 2yn'
_symmetry_space_group_name_H-M 'P 1 21/n 1'
_atom_sites_solution_hydrogens geom
_atom_sites_solution_primary direct
_atom_sites_solution_secondary difmap
_audit_creation_method SHELXL-2014/7
_audit_update_record
;
2019-05-17 deposited with the CCDC.    2019-06-24 downloaded from the CCDC.
;
_cell_angle_alpha 90
_cell_angle_beta 102.023(4)
_cell_angle_gamma 90
_cell_formula_units_Z 2
_cell_length_a 9.052(2)
_cell_length_b 8.533(2)
_cell_length_c 19.979(5)
_cell_measurement_reflns_used 4836
_cell_measurement_temperature 150(2)
_cell_measurement_theta_max 29.60
_cell_measurement_theta_min 2.60
_cell_volume 1509.3(6)
_computing_cell_refinement 'CrystalClear-SM Expert 2.0 r16 (Rigaku, 2014)'
_computing_data_collection 'CrystalClear-SM Expert 2.0 r16 (Rigaku, 2014)'
_computing_data_reduction 'CrystalClear-SM Expert 2.0 r16 (Rigaku, 2014)'
_computing_molecular_graphics 'CrystalStructure 4.2 (Rigaku, 2017)'
_computing_publication_material 'CrystalStructure 4.2 (Rigaku, 2017)'
_computing_structure_refinement 'SHELXL-2014/7 (Sheldrick, 2014)'
_computing_structure_solution 'SIR2011 (Burla, et al., 2012)'
_diffrn_ambient_temperature 150(2)
_diffrn_detector_area_resol_mean 7.111
_diffrn_measured_fraction_theta_full 0.985
_diffrn_measured_fraction_theta_max 0.981
_diffrn_measurement_device_type 'Rigaku Saturn724'
_diffrn_measurement_method \w
_diffrn_radiation_type MoK\a
_diffrn_radiation_wavelength 0.71075
_diffrn_reflns_av_R_equivalents 0.0378
_diffrn_reflns_av_unetI/netI 0.0355
_diffrn_reflns_Laue_measured_fraction_full 0.985
_diffrn_reflns_Laue_measured_fraction_max 0.981
_diffrn_reflns_limit_h_max 10
_diffrn_reflns_limit_h_min -11
_diffrn_reflns_limit_k_max 9
_diffrn_reflns_limit_k_min -10
_diffrn_reflns_limit_l_max 24
_diffrn_reflns_limit_l_min -24
_diffrn_reflns_number 10461
_diffrn_reflns_point_group_measured_fraction_full 0.985
_diffrn_reflns_point_group_measured_fraction_max 0.981
_diffrn_reflns_theta_full 25.242
_diffrn_reflns_theta_max 25.999
_diffrn_reflns_theta_min 3.170
_diffrn_source 'VariMax Mo ratating anode'
_exptl_absorpt_coefficient_mu 1.354
_exptl_absorpt_correction_T_max 0.973
_exptl_absorpt_correction_T_min 0.881
_exptl_absorpt_correction_type multi-scan
_exptl_absorpt_process_details 'REQAB (Rigaku, 1998)'
_exptl_crystal_colour black
_exptl_crystal_density_diffrn 1.764
_exptl_crystal_density_method 'not measured'
_exptl_crystal_description platelet
_exptl_crystal_F_000 804
_exptl_crystal_preparation 'Magnetic properties'
_exptl_crystal_size_max 0.070
_exptl_crystal_size_mid 0.060
_exptl_crystal_size_min 0.020
_refine_diff_density_max 0.718
_refine_diff_density_min -0.363
_refine_diff_density_rms 0.091
_refine_ls_extinction_method none
_refine_ls_goodness_of_fit_ref 1.028
_refine_ls_hydrogen_treatment constr
_refine_ls_matrix_type full
_refine_ls_number_parameters 181
_refine_ls_number_reflns 2917
_refine_ls_number_restraints 0
_refine_ls_restrained_S_all 1.028
_refine_ls_R_factor_all 0.0361
_refine_ls_R_factor_gt 0.0288
_refine_ls_shift/su_max 0.001
_refine_ls_shift/su_mean 0.000
_refine_ls_structure_factor_coef Fsqd
_refine_ls_weighting_details 'w=1/[\s^2^(Fo^2^)+(0.0370P)^2^] where P=(Fo^2^+2Fc^2^)/3'
_refine_ls_weighting_scheme calc
_refine_ls_wR_factor_gt 0.0640
_refine_ls_wR_factor_ref 0.0670
_reflns_Friedel_coverage 0.000
_reflns_number_gt 2518
_reflns_number_total 2917
_reflns_threshold_expression 'I > 2\s(I)'
_cod_data_source_file c9dt02271f2.cif
_cod_data_source_block complex1-[Ru2(amp)4Cl2]
_cod_depositor_comments 'Adding full bibliography for 7700332--7700333.cif.'
_cod_database_code 7700332
_shelx_shelxl_version_number 2014/7
_shelx_space_group_comment
;
The symmetry employed for this shelxl refinement is uniquely defined
by the following loop, which should always be used as a source of
symmetry information in preference to the above space-group names.
They are only intended as comments.
;
_shelx_estimated_absorpt_t_min 0.911
_shelx_estimated_absorpt_t_max 0.973

loop_
_space_group_symop_operation_xyz
'x, y, z'
'-x+1/2, y+1/2, -z+1/2'
'-x, -y, -z'
'x-1/2, -y-1/2, z-1/2'

loop_
_atom_site_label
_atom_site_type_symbol
_atom_site_fract_x
_atom_site_fract_y
_atom_site_fract_z
_atom_site_U_iso_or_equiv
_atom_site_adp_type
_atom_site_occupancy
_atom_site_site_symmetry_order
_atom_site_calc_flag
_atom_site_refinement_flags_posn
_atom_site_refinement_flags_adp
Ru1 Ru 0.46560(2) 0.11454(2) 0.46859(2) 0.01278(9) Uani 1 1 d . .
Cl1 Cl 0.43824(8) 0.37344(8) 0.40409(4) 0.02262(17) Uani 1 1 d . .
S1 S -0.25005(9) 0.37615(9) 0.27313(4) 0.02495(18) Uani 1 1 d . .
O1 O -0.2683(3) 0.2141(3) 0.29931(12) 0.0381(6) Uani 1 1 d . .
N1 N 0.3349(2) -0.0139(3) 0.38923(11) 0.0145(5) Uani 1 1 d . .
N2 N 0.5760(2) 0.2350(3) 0.54964(11) 0.0169(5) Uani 1 1 d . .
H2A H 0.5693 0.3378 0.5474 0.020 Uiso 1 1 calc R U
N3 N 0.2708(2) 0.1384(3) 0.50634(11) 0.0151(5) Uani 1 1 d . .
N4 N 0.6478(2) 0.0803(3) 0.42870(12) 0.0162(5) Uani 1 1 d . .
H4A H 0.6618 0.1473 0.3971 0.019 Uiso 1 1 calc R U
C1 C 0.3416(3) -0.1745(3) 0.39348(14) 0.0145(6) Uani 1 1 d . .
C2 C 0.2561(3) -0.2662(3) 0.33904(14) 0.0168(6) Uani 1 1 d . .
H2 H 0.2646 -0.3771 0.3402 0.020 Uiso 1 1 calc R U
C3 C 0.1627(3) -0.1951(3) 0.28566(14) 0.0198(6) Uani 1 1 d . .
H3 H 0.1045 -0.2560 0.2499 0.024 Uiso 1 1 calc R U
C4 C 0.1530(3) -0.0302(3) 0.28381(14) 0.0201(6) Uani 1 1 d . .
H4 H 0.0870 0.0217 0.2473 0.024 Uiso 1 1 calc R U
C5 C 0.2402(3) 0.0531(3) 0.33544(14) 0.0182(6) Uani 1 1 d . .
H5 H 0.2343 0.1642 0.3336 0.022 Uiso 1 1 calc R U
C6 C 0.2490(3) 0.0335(3) 0.55525(14) 0.0165(6) Uani 1 1 d . .
C7 C 0.1209(3) 0.0456(4) 0.58555(15) 0.0209(6) Uani 1 1 d . .
H7 H 0.1077 -0.0250 0.6206 0.025 Uiso 1 1 calc R U
C8 C 0.0174(3) 0.1599(4) 0.56360(15) 0.0245(7) Uani 1 1 d . .
H8 H -0.0693 0.1686 0.5832 0.029 Uiso 1 1 calc R U
C9 C 0.0378(3) 0.2652(4) 0.51222(16) 0.0247(7) Uani 1 1 d . .
H9A H -0.0350 0.3440 0.4960 0.030 Uiso 1 1 calc R U
C10 C 0.1647(3) 0.2512(3) 0.48638(15) 0.0210(6) Uani 1 1 d . .
H10 H 0.1801 0.3241 0.4526 0.025 Uiso 1 1 calc R U
C11 C -0.0800(4) 0.3737(4) 0.2408(2) 0.0433(10) Uani 1 1 d . .
H11A H -0.0629 0.4777 0.2230 0.052 Uiso 1 1 calc R U
H11B H 0.0053 0.3460 0.2778 0.052 Uiso 1 1 calc R U
H11C H -0.0892 0.2962 0.2040 0.052 Uiso 1 1 calc R U
C12 C -0.1829(5) 0.4921(4) 0.34690(18) 0.0466(10) Uani 1 1 d . .
H12A H -0.1686 0.6003 0.3330 0.056 Uiso 1 1 calc R U
H12B H -0.2566 0.4902 0.3765 0.056 Uiso 1 1 calc R U
H12C H -0.0863 0.4500 0.3719 0.056 Uiso 1 1 calc R U

loop_
_atom_site_aniso_label
_atom_site_aniso_U_11
_atom_site_aniso_U_22
_atom_site_aniso_U_33
_atom_site_aniso_U_23
_atom_site_aniso_U_13
_atom_site_aniso_U_12
Ru1 0.01493(13) 0.01063(13) 0.01233(13) 0.00143(9) 0.00178(9) 0.00126(9)
Cl1 0.0319(4) 0.0146(4) 0.0199(4) 0.0038(3) 0.0021(3) 0.0011(3)
S1 0.0280(4) 0.0226(4) 0.0237(4) 0.0032(3) 0.0042(3) -0.0010(3)
O1 0.0607(17) 0.0228(13) 0.0359(14) 0.0048(10) 0.0217(13) -0.0037(11)
N1 0.0149(12) 0.0150(12) 0.0133(11) 0.0013(10) 0.0025(10) -0.0004(9)
N2 0.0192(12) 0.0126(12) 0.0173(12) 0.0002(10) 0.0006(10) 0.0011(10)
N3 0.0152(12) 0.0162(13) 0.0139(11) -0.0014(10) 0.0025(9) 0.0020(9)
N4 0.0154(12) 0.0179(13) 0.0167(12) 0.0034(10) 0.0064(10) 0.0004(10)
C1 0.0143(13) 0.0168(14) 0.0147(14) 0.0010(12) 0.0088(11) 0.0045(11)
C2 0.0185(14) 0.0133(14) 0.0191(15) -0.0034(12) 0.0052(12) 0.0001(11)
C3 0.0209(15) 0.0225(17) 0.0160(15) -0.0039(12) 0.0036(12) -0.0019(12)
C4 0.0197(15) 0.0236(17) 0.0155(15) 0.0047(12) -0.0002(12) 0.0006(12)
C5 0.0192(15) 0.0158(14) 0.0193(15) 0.0037(12) 0.0036(12) 0.0011(12)
C6 0.0169(14) 0.0174(15) 0.0145(14) -0.0053(12) 0.0017(12) -0.0019(11)
C7 0.0219(16) 0.0250(16) 0.0164(15) -0.0027(13) 0.0052(12) -0.0019(13)
C8 0.0185(15) 0.0324(17) 0.0242(16) -0.0092(14) 0.0082(13) 0.0025(13)
C9 0.0199(15) 0.0260(17) 0.0275(16) -0.0019(13) 0.0030(13) 0.0094(13)
C10 0.0233(16) 0.0181(15) 0.0212(15) -0.0001(13) 0.0040(13) 0.0053(12)
C11 0.036(2) 0.042(2) 0.056(3) 0.0141(19) 0.0191(19) 0.0086(17)
C12 0.066(3) 0.038(2) 0.033(2) -0.0062(18) 0.0029(19) -0.0095(19)

loop_
_atom_type_symbol
_atom_type_description
_atom_type_scat_dispersion_real
_atom_type_scat_dispersion_imag
_atom_type_scat_source
C C 0.0033 0.0016 'International Tables Vol C Tables 4.2.6.8 and 6.1.1.4'
H H 0.0000 0.0000 'International Tables Vol C Tables 4.2.6.8 and 6.1.1.4'
Cl Cl 0.1484 0.1585 'International Tables Vol C Tables 4.2.6.8 and 6.1.1.4'
N N 0.0061 0.0033 'International Tables Vol C Tables 4.2.6.8 and 6.1.1.4'
O O 0.0106 0.0060 'International Tables Vol C Tables 4.2.6.8 and 6.1.1.4'
Ru Ru -1.2594 0.8363 'International Tables Vol C Tables 4.2.6.8 and 6.1.1.4'
S S 0.1246 0.1234 'International Tables Vol C Tables 4.2.6.8 and 6.1.1.4'

loop_
_geom_angle_atom_site_label_1
_geom_angle_atom_site_label_2
_geom_angle_atom_site_label_3
_geom_angle
_geom_angle_site_symmetry_1
_geom_angle_site_symmetry_3
N4 Ru1 N2 94.78(9) . .
N4 Ru1 N3 176.46(9) . .
N2 Ru1 N3 88.53(9) . .
N4 Ru1 N1 90.27(9) . .
N2 Ru1 N1 174.69(8) . .
N3 Ru1 N1 86.38(9) . .
N4 Ru1 Ru1 86.67(7) . 3_656
N2 Ru1 Ru1 87.86(7) . 3_656
N3 Ru1 Ru1 92.22(6) . 3_656
N1 Ru1 Ru1 90.83(6) . 3_656
N4 Ru1 Cl1 85.78(7) . .
N2 Ru1 Cl1 86.76(7) . .
N3 Ru1 Cl1 95.67(6) . .
N1 Ru1 Cl1 95.24(6) . .
Ru1 Ru1 Cl1 170.33(2) 3_656 .
O1 S1 C12 105.56(16) . .
O1 S1 C11 106.30(15) . .
C12 S1 C11 97.72(19) . .
C5 N1 C1 118.9(2) . .
C5 N1 Ru1 123.22(19) . .
C1 N1 Ru1 117.85(18) . .
C1 N2 Ru1 126.2(2) 3_656 .
C1 N2 H2A 116.9 3_656 .
Ru1 N2 H2A 116.9 . .
C10 N3 C6 118.3(2) . .
C10 N3 Ru1 124.53(19) . .
C6 N3 Ru1 117.13(18) . .
C6 N4 Ru1 127.12(19) 3_656 .
C6 N4 H4A 116.4 3_656 .
Ru1 N4 H4A 116.4 . .
N2 C1 N1 116.8(3) 3_656 .
N2 C1 C2 123.9(3) 3_656 .
N1 C1 C2 119.3(2) . .
C3 C2 C1 120.2(3) . .
C3 C2 H2 119.9 . .
C1 C2 H2 119.9 . .
C2 C3 C4 119.4(3) . .
C2 C3 H3 120.3 . .
C4 C3 H3 120.3 . .
C5 C4 C3 118.5(3) . .
C5 C4 H4 120.7 . .
C3 C4 H4 120.7 . .
N1 C5 C4 123.5(3) . .
N1 C5 H5 118.2 . .
C4 C5 H5 118.2 . .
N4 C6 N3 116.6(2) 3_656 .
N4 C6 C7 122.8(3) 3_656 .
N3 C6 C7 120.6(3) . .
C8 C7 C6 118.9(3) . .
C8 C7 H7 120.5 . .
C6 C7 H7 120.5 . .
C7 C8 C9 120.5(3) . .
C7 C8 H8 119.7 . .
C9 C8 H8 119.7 . .
C10 C9 C8 118.1(3) . .
C10 C9 H9A 120.9 . .
C8 C9 H9A 120.9 . .
N3 C10 C9 123.5(3) . .
N3 C10 H10 118.2 . .
C9 C10 H10 118.2 . .
S1 C11 H11A 109.5 . .
S1 C11 H11B 109.5 . .
H11A C11 H11B 109.5 . .
S1 C11 H11C 109.5 . .
H11A C11 H11C 109.5 . .
H11B C11 H11C 109.5 . .
S1 C12 H12A 109.5 . .
S1 C12 H12B 109.5 . .
H12A C12 H12B 109.5 . .
S1 C12 H12C 109.5 . .
H12A C12 H12C 109.5 . .
H12B C12 H12C 109.5 . .

loop_
_geom_bond_atom_site_label_1
_geom_bond_atom_site_label_2
_geom_bond_distance
_geom_bond_site_symmetry_2
Ru1 N4 1.997(2) .
Ru1 N2 2.001(2) .
Ru1 N3 2.068(2) .
Ru1 N1 2.082(2) .
Ru1 Ru1 2.3364(6) 3_656
Ru1 Cl1 2.5434(8) .
S1 O1 1.499(2) .
S1 C12 1.774(4) .
S1 C11 1.789(3) .
N1 C5 1.354(3) .
N1 C1 1.374(4) .
N2 C1 1.327(3) 3_656
N2 H2A 0.8800 .
N3 C10 1.359(3) .
N3 C6 1.370(3) .
N4 C6 1.339(3) 3_656
N4 H4A 0.8800 .
C1 N2 1.327(3) 3_656
C1 C2 1.430(4) .
C2 C3 1.358(4) .
C2 H2 0.9500 .
C3 C4 1.410(4) .
C3 H3 0.9500 .
C4 C5 1.361(4) .
C4 H4 0.9500 .
C5 H5 0.9500 .
C6 N4 1.339(3) 3_656
C6 C7 1.419(4) .
C7 C8 1.360(4) .
C7 H7 0.9500 .
C8 C9 1.405(4) .
C8 H8 0.9500 .
C9 C10 1.359(4) .
C9 H9A 0.9500 .
C10 H10 0.9500 .
C11 H11A 0.9800 .
C11 H11B 0.9800 .
C11 H11C 0.9800 .
C12 H12A 0.9800 .
C12 H12B 0.9800 .
C12 H12C 0.9800 .

loop_
_geom_torsion_atom_site_label_1
_geom_torsion_atom_site_label_2
_geom_torsion_atom_site_label_3
_geom_torsion_atom_site_label_4
_geom_torsion
_geom_torsion_site_symmetry_1
_geom_torsion_site_symmetry_4
C5 N1 C1 N2 -173.3(2) . 3_656
Ru1 N1 C1 N2 4.3(3) . 3_656
C5 N1 C1 C2 3.9(4) . .
Ru1 N1 C1 C2 -178.48(18) . .
N2 C1 C2 C3 173.3(2) 3_656 .
N1 C1 C2 C3 -3.7(4) . .
C1 C2 C3 C4 1.1(4) . .
C2 C3 C4 C5 1.1(4) . .
C1 N1 C5 C4 -1.7(4) . .
Ru1 N1 C5 C4 -179.2(2) . .
C3 C4 C5 N1 -0.9(4) . .
C10 N3 C6 N4 177.0(2) . 3_656
Ru1 N3 C6 N4 -3.6(3) . 3_656
C10 N3 C6 C7 -1.8(4) . .
Ru1 N3 C6 C7 177.6(2) . .
N4 C6 C7 C8 -176.5(3) 3_656 .
N3 C6 C7 C8 2.2(4) . .
C6 C7 C8 C9 -0.6(5) . .
C7 C8 C9 C10 -1.3(5) . .
C6 N3 C10 C9 -0.2(4) . .
Ru1 N3 C10 C9 -179.6(2) . .
C8 C9 C10 N3 1.7(5) . .
